data_7044397
loop_
_publ_author_name
'Caneda-Mart\'inez, Laura'
'Laura, Valencia'
'Fernandez-Perez, Isabel'
'Regueiro-Figueroa, Mart\'in'
'Angelovski, Goran'
'Brandariz, Isabel'
'Esteban-G\'omez, David'
'Platas-Iglesias, Carlos'

_publ_section_title
;
 Toward Inert Paramagnetic Ni(II)-Based Chemical Exchange Saturation
 Transfer MRI Agents
;
_journal_name_full 'Dalton Trans.'
_journal_paper_doi 10.1039/C7DT02758C
_journal_year 2017
_chemical_formula_moiety 'C16 H22 F12 N6 Ni O3 P2'
_chemical_formula_sum 'C16 H22 F12 N6 Ni O3 P2'
_chemical_formula_weight 695.04
_chemical_name_systematic '[Ni(H2dedpam)](PF6)2?H2O'
_space_group_crystal_system monoclinic
_space_group_IT_number 14
_space_group_name_Hall '-P 2yn'
_space_group_name_H-M_alt 'P 1 21/n 1'
_symmetry_space_group_name_Hall '-P 2yn'
_symmetry_space_group_name_H-M 'P 1 21/n 1'
_atom_sites_solution_hydrogens geom
_audit_creation_method SHELXL-2014/7
_audit_update_record
;
2017-07-27 deposited with the CCDC.
2017-09-26 downloaded from the CCDC.
;
_cell_angle_alpha 90
_cell_angle_beta 91.100(5)
_cell_angle_gamma 90
_cell_formula_units_Z 4
_cell_length_a 9.2296(8)
_cell_length_b 16.2475(15)
_cell_length_c 16.8968(15)
_cell_measurement_reflns_used 78952
_cell_measurement_temperature 102(2)
_cell_measurement_theta_max 47.910
_cell_measurement_theta_min 4.822
_cell_volume 2533.3(4)
_computing_cell_refinement 'SAINT V7.68A (Bruker: Madison, 2009 ) in Apex2 suite.'
_computing_data_collection 'Apex2, Bruker Instrument Service v2010, 1-2'
_computing_data_reduction 'SAINT and XPREP Version 2008/2 (Sheldrick, Bruker AXS Inc.)'
_computing_structure_refinement 'SHELXL-2014/7 (Sheldrick, 2014)'
_computing_structure_solution 'SHELXS-2014/7 (Sheldrick, 2014)'
_diffrn_ambient_temperature 102(2)
_diffrn_measured_fraction_theta_full 1.000
_diffrn_measured_fraction_theta_max 0.998
_diffrn_measurement_device_type 'Bruker X8 APEX'
_diffrn_measurement_method 'omega and phi scans'
_diffrn_radiation_type MoK\a
_diffrn_radiation_wavelength 0.71073
_diffrn_reflns_av_R_equivalents 0.0365
_diffrn_reflns_av_unetI/netI 0.0156
_diffrn_reflns_Laue_measured_fraction_full 1.000
_diffrn_reflns_Laue_measured_fraction_max 0.998
_diffrn_reflns_limit_h_max 11
_diffrn_reflns_limit_h_min -11
_diffrn_reflns_limit_k_max 20
_diffrn_reflns_limit_k_min -20
_diffrn_reflns_limit_l_max 21
_diffrn_reflns_limit_l_min -21
_diffrn_reflns_number 78952
_diffrn_reflns_point_group_measured_fraction_full 1.000
_diffrn_reflns_point_group_measured_fraction_max 0.998
_diffrn_reflns_theta_full 25.242
_diffrn_reflns_theta_max 27.259
_diffrn_reflns_theta_min 1.739
_exptl_absorpt_coefficient_mu 1.014
_exptl_absorpt_correction_T_max 0.8880
_exptl_absorpt_correction_T_min 0.6311
_exptl_absorpt_correction_type empirical
_exptl_absorpt_process_details 'SADABS Version 2008/1 (Sheldrick, Bruker AXS Inc.)'
_exptl_crystal_colour green
_exptl_crystal_density_diffrn 1.822
_exptl_crystal_density_method 'not measured'
_exptl_crystal_description block
_exptl_crystal_F_000 1400
_exptl_crystal_recrystallization_method 'Re-crystallisation from solvent: H2O'
_exptl_crystal_size_max 0.495
_exptl_crystal_size_mid 0.252
_exptl_crystal_size_min 0.115
_refine_diff_density_max 1.116
_refine_diff_density_min -0.956
_refine_diff_density_rms 0.112
_refine_ls_extinction_method none
_refine_ls_goodness_of_fit_ref 1.021
_refine_ls_hydrogen_treatment constr
_refine_ls_matrix_type full
_refine_ls_number_parameters 370
_refine_ls_number_reflns 5668
_refine_ls_number_restraints 0
_refine_ls_restrained_S_all 1.021
_refine_ls_R_factor_all 0.0686
_refine_ls_R_factor_gt 0.0603
_refine_ls_shift/su_max 0.000
_refine_ls_shift/su_mean 0.000
_refine_ls_structure_factor_coef Fsqd
_refine_ls_weighting_details 'w=1/[\s^2^(Fo^2^)+(0.1106P)^2^+3.8448P] where P=(Fo^2^+2Fc^2^)/3'
_refine_ls_weighting_scheme calc
_refine_ls_wR_factor_gt 0.1773
_refine_ls_wR_factor_ref 0.1860
_reflns_Friedel_coverage 0.000
_reflns_number_gt 4817
_reflns_number_total 5668
_reflns_threshold_expression 'I > 2\s(I)'
_cod_data_source_file c7dt02758c2.cif
_cod_data_source_block shelx
_cod_database_code 7044397
_shelx_shelxl_version_number 2014/7
_shelx_space_group_comment
;
The symmetry employed for this shelxl refinement is uniquely defined
by the following loop, which should always be used as a source of
symmetry information in preference to the above space-group names.
They are only intended as comments.
;
_shelx_estimated_absorpt_t_min 0.634
_shelx_estimated_absorpt_t_max 0.892

loop_
_space_group_symop_operation_xyz
'x, y, z'
'-x+1/2, y+1/2, -z+1/2'
'-x, -y, -z'
'x-1/2, -y-1/2, z-1/2'

loop_
_atom_site_label
_atom_site_type_symbol
_atom_site_fract_x
_atom_site_fract_y
_atom_site_fract_z
_atom_site_U_iso_or_equiv
_atom_site_adp_type
_atom_site_occupancy
_atom_site_site_symmetry_order
_atom_site_calc_flag
_atom_site_refinement_flags_posn
_atom_site_refinement_flags_adp
_atom_site_refinement_flags_occupancy
Ni1 Ni 0.25964(4) 0.15349(3) 0.11528(2) 0.03526(16) Uani 1 1 d . . .
C1 C 0.3014(5) 0.0803(2) 0.2693(2) 0.0505(9) Uani 1 1 d . . .
C2 C 0.1616(4) 0.1268(3) 0.2750(2) 0.0462(8) Uani 1 1 d . . .
C3 C 0.0752(6) 0.1363(3) 0.3401(3) 0.0647(12) Uani 1 1 d . . .
H3 H 0.0992 0.1102 0.3889 0.078 Uiso 1 1 calc R U .
C4 C -0.0481(5) 0.1852(4) 0.3322(3) 0.0708(13) Uani 1 1 d . . .
H4 H -0.1082 0.1936 0.3764 0.085 Uiso 1 1 calc R U .
C5 C -0.0833(5) 0.2210(3) 0.2616(3) 0.0622(11) Uani 1 1 d . . .
H5 H -0.1670 0.2546 0.2560 0.075 Uiso 1 1 calc R U .
C6 C 0.0064(4) 0.2071(2) 0.1980(2) 0.0461(8) Uani 1 1 d . . .
C7 C -0.0206(4) 0.2388(3) 0.1145(3) 0.0543(9) Uani 1 1 d . . .
H7A H -0.0817 0.1992 0.0843 0.065 Uiso 1 1 calc R U .
H7B H -0.0720 0.2922 0.1162 0.065 Uiso 1 1 calc R U .
C8 C 0.1912(5) 0.3269(3) 0.1013(3) 0.0604(11) Uani 1 1 d . . .
H8A H 0.1490 0.3737 0.0712 0.072 Uiso 1 1 calc R U .
H8B H 0.1745 0.3365 0.1583 0.072 Uiso 1 1 calc R U .
C9 C 0.3498(5) 0.3219(3) 0.0871(3) 0.0613(11) Uani 1 1 d . . .
H9A H 0.3669 0.3156 0.0297 0.074 Uiso 1 1 calc R U .
H9B H 0.3978 0.3732 0.1054 0.074 Uiso 1 1 calc R U .
C10 C 0.5501(4) 0.2238(3) 0.0978(3) 0.0568(10) Uani 1 1 d . . .
H10A H 0.6065 0.1930 0.1384 0.068 Uiso 1 1 calc R U .
H10B H 0.6074 0.2724 0.0821 0.068 Uiso 1 1 calc R U .
C11 C 0.5221(4) 0.1695(3) 0.0265(2) 0.0457(8) Uani 1 1 d . . .
C12 C 0.6177(4) 0.1573(3) -0.0348(3) 0.0558(10) Uani 1 1 d . . .
H12 H 0.7071 0.1862 -0.0360 0.067 Uiso 1 1 calc R U .
C13 C 0.5802(4) 0.1025(3) -0.0939(3) 0.0599(11) Uani 1 1 d . . .
H13 H 0.6446 0.0927 -0.1361 0.072 Uiso 1 1 calc R U .
C14 C 0.4482(4) 0.0614(3) -0.0917(2) 0.0536(9) Uani 1 1 d . . .
H14 H 0.4211 0.0233 -0.1320 0.064 Uiso 1 1 calc R U .
C15 C 0.3577(4) 0.0776(2) -0.0297(2) 0.0401(7) Uani 1 1 d . . .
C16 C 0.2106(4) 0.0407(2) -0.0153(2) 0.0429(7) Uani 1 1 d . . .
N1 N 0.3552(5) 0.0446(3) 0.3331(3) 0.0783(13) Uani 1 1 d . . .
H1A H 0.4367 0.0166 0.3307 0.094 Uiso 1 1 calc R U .
H1B H 0.3099 0.0487 0.3783 0.094 Uiso 1 1 calc R U .
N2 N 0.1257(3) 0.16215(18) 0.20578(18) 0.0404(6) Uani 1 1 d . . .
N3 N 0.1195(3) 0.2489(2) 0.07586(19) 0.0473(7) Uani 1 1 d . . .
H3A H 0.1068 0.2472 0.0170 0.057 Uiso 1 1 calc R U .
N4 N 0.4111(3) 0.2506(2) 0.13063(18) 0.0472(7) Uani 1 1 d . . .
H4A H 0.4236 0.2642 0.1881 0.057 Uiso 1 1 calc R U .
N5 N 0.3947(3) 0.13038(19) 0.02787(17) 0.0389(6) Uani 1 1 d . . .
N6 N 0.1554(4) -0.0099(2) -0.0674(2) 0.0549(8) Uani 1 1 d . . .
H6A H 0.0703 -0.0326 -0.0594 0.066 Uiso 1 1 calc R U .
H6B H 0.2031 -0.0214 -0.1106 0.066 Uiso 1 1 calc R U .
O1 O 0.3617(3) 0.07636(18) 0.20377(17) 0.0521(6) Uani 1 1 d . . .
O2 O 0.1488(3) 0.05986(16) 0.04742(15) 0.0442(6) Uani 1 1 d . . .
F1 F 0.0611(6) 0.1486(3) -0.2093(3) 0.1363(18) Uani 1 1 d . . .
F2 F -0.0600(5) 0.2732(3) -0.0856(2) 0.1108(13) Uani 1 1 d . . .
F3 F 0.1549(3) 0.2103(3) -0.10325(19) 0.1066(14) Uani 1 1 d . . .
F4 F -0.0487(4) 0.1394(3) -0.0896(2) 0.1055(13) Uani 1 1 d . . .
F5 F 0.0520(4) 0.2822(3) -0.2046(2) 0.1014(13) Uani 1 1 d . . .
F6 F -0.1505(3) 0.2102(3) -0.1917(2) 0.1050(13) Uani 1 1 d . . .
F7 F 0.2334(10) 0.1157(4) 0.5327(5) 0.202(3) Uani 1 1 d . . .
F8 F 0.1355(7) 0.0408(6) 0.6258(4) 0.233(4) Uani 1 1 d . . .
F9 F 0.2898(8) -0.0556(3) 0.6023(5) 0.184(3) Uani 1 1 d . . .
F10 F 0.1819(12) -0.0036(5) 0.4994(5) 0.243(5) Uani 1 1 d . . .
F11 F 0.3723(7) 0.0574(4) 0.6325(4) 0.166(2) Uani 1 1 d . . .
F12 F 0.3885(12) 0.0273(8) 0.5174(6) 0.275(5) Uani 1 1 d . . .
P1 P 0.00248(12) 0.20995(10) -0.14745(6) 0.0655(4) Uani 1 1 d . . .
P2 P 0.25690(17) 0.03086(9) 0.57127(9) 0.0711(4) Uani 1 1 d . . .
O1W O 0.2658(10) -0.0503(5) -0.2225(3) 0.149(4) Uani 0.75 1 d . . P
O2W O 0.2523(15) 0.0244(10) -0.3139(7) 0.069(3) Uani 0.25 1 d . . P

loop_
_atom_site_aniso_label
_atom_site_aniso_U_11
_atom_site_aniso_U_22
_atom_site_aniso_U_33
_atom_site_aniso_U_23
_atom_site_aniso_U_13
_atom_site_aniso_U_12
Ni1 0.0307(2) 0.0424(3) 0.0327(2) -0.00183(16) 0.00185(16) -0.00001(16)
C1 0.055(2) 0.048(2) 0.047(2) 0.0093(16) -0.0012(17) -0.0036(17)
C2 0.049(2) 0.0515(19) 0.0384(17) 0.0010(15) 0.0056(15) -0.0081(16)
C3 0.071(3) 0.082(3) 0.042(2) 0.001(2) 0.0133(19) -0.014(2)
C4 0.062(3) 0.092(4) 0.060(3) -0.017(3) 0.028(2) -0.006(3)
C5 0.042(2) 0.072(3) 0.073(3) -0.017(2) 0.0150(19) 0.0013(19)
C6 0.0334(16) 0.0489(19) 0.056(2) -0.0102(16) 0.0053(15) -0.0022(14)
C7 0.0363(18) 0.063(2) 0.063(2) -0.0041(19) -0.0047(16) 0.0099(17)
C8 0.066(3) 0.044(2) 0.072(3) 0.0060(19) 0.006(2) 0.0007(19)
C9 0.067(3) 0.048(2) 0.070(3) 0.002(2) 0.003(2) -0.008(2)
C10 0.0401(19) 0.076(3) 0.054(2) -0.011(2) -0.0013(16) -0.0133(19)
C11 0.0334(17) 0.058(2) 0.0460(19) 0.0015(16) 0.0019(14) -0.0037(15)
C12 0.0340(18) 0.074(3) 0.059(2) 0.004(2) 0.0091(16) -0.0075(17)
C13 0.043(2) 0.085(3) 0.052(2) -0.002(2) 0.0171(17) 0.005(2)
C14 0.048(2) 0.067(3) 0.045(2) -0.0115(18) 0.0071(16) 0.0026(18)
C15 0.0326(16) 0.0490(19) 0.0390(16) -0.0021(14) 0.0029(13) 0.0028(13)
C16 0.0365(17) 0.0472(19) 0.0451(18) -0.0064(15) 0.0036(14) 0.0005(14)
N1 0.081(3) 0.088(3) 0.066(3) 0.033(2) 0.001(2) 0.012(2)
N2 0.0367(14) 0.0440(15) 0.0406(15) -0.0040(12) 0.0052(12) -0.0030(11)
N3 0.0466(16) 0.0543(18) 0.0409(15) 0.0036(13) -0.0037(13) 0.0059(14)
N4 0.0450(16) 0.0550(18) 0.0413(15) -0.0038(13) -0.0042(12) -0.0102(14)
N5 0.0317(13) 0.0484(15) 0.0367(14) -0.0006(12) 0.0023(11) 0.0006(12)
N6 0.0450(17) 0.064(2) 0.0554(19) -0.0217(16) 0.0093(14) -0.0096(15)
O1 0.0487(15) 0.0551(15) 0.0525(15) 0.0085(12) 0.0028(12) 0.0102(12)
O2 0.0348(12) 0.0517(14) 0.0464(13) -0.0107(11) 0.0081(10) -0.0070(10)
F1 0.142(4) 0.171(5) 0.097(3) -0.031(3) 0.026(3) 0.038(3)
F2 0.112(3) 0.143(4) 0.077(2) 0.001(2) 0.014(2) 0.038(3)
F3 0.0522(16) 0.198(4) 0.0697(19) 0.044(2) -0.0084(14) 0.003(2)
F4 0.072(2) 0.135(3) 0.110(3) 0.062(2) 0.0132(19) 0.014(2)
F5 0.081(2) 0.149(3) 0.074(2) 0.052(2) -0.0058(16) -0.015(2)
F6 0.0572(17) 0.178(4) 0.080(2) 0.037(2) -0.0142(15) -0.005(2)
F7 0.303(10) 0.109(4) 0.192(6) 0.036(4) -0.043(6) 0.021(5)
F8 0.155(5) 0.379(12) 0.167(6) 0.044(7) 0.068(5) 0.128(7)
F9 0.228(7) 0.095(3) 0.229(7) 0.054(4) -0.007(6) 0.009(4)
F10 0.354(12) 0.168(6) 0.203(7) -0.071(5) -0.144(8) 0.005(7)
F11 0.149(5) 0.161(5) 0.185(6) 0.002(4) -0.053(4) -0.034(4)
F12 0.269(10) 0.360(14) 0.200(8) 0.027(9) 0.112(8) 0.029(10)
P1 0.0446(6) 0.1106(11) 0.0414(5) 0.0214(6) 0.0026(4) 0.0099(6)
P2 0.0817(9) 0.0642(8) 0.0674(8) -0.0011(6) -0.0017(7) 0.0018(6)
O1W 0.193(7) 0.188(7) 0.067(3) -0.066(4) 0.058(4) -0.120(6)
O2W 0.065(8) 0.095(10) 0.046(6) -0.012(6) 0.003(6) -0.010(7)

loop_
_atom_type_symbol
_atom_type_description
_atom_type_scat_dispersion_real
_atom_type_scat_dispersion_imag
_atom_type_scat_source
C C 0.0033 0.0016 'International Tables Vol C Tables 4.2.6.8 and 6.1.1.4'
H H 0.0000 0.0000 'International Tables Vol C Tables 4.2.6.8 and 6.1.1.4'
N N 0.0061 0.0033 'International Tables Vol C Tables 4.2.6.8 and 6.1.1.4'
O O 0.0106 0.0060 'International Tables Vol C Tables 4.2.6.8 and 6.1.1.4'
F F 0.0171 0.0103 'International Tables Vol C Tables 4.2.6.8 and 6.1.1.4'
P P 0.1023 0.0942 'International Tables Vol C Tables 4.2.6.8 and 6.1.1.4'
Ni Ni 0.3393 1.1124 'International Tables Vol C Tables 4.2.6.8 and 6.1.1.4'

loop_
_geom_angle_atom_site_label_1
_geom_angle_atom_site_label_2
_geom_angle_atom_site_label_3
_geom_angle
_geom_angle_site_symmetry_1
_geom_angle_site_symmetry_3
N5 Ni1 N2 173.07(12) . .
N5 Ni1 N3 107.01(12) . .
N2 Ni1 N3 78.77(12) . .
N5 Ni1 N4 79.05(12) . .
N2 Ni1 N4 105.73(12) . .
N3 Ni1 N4 83.74(13) . .
N5 Ni1 O2 76.66(11) . .
N2 Ni1 O2 99.40(11) . .
N3 Ni1 O2 93.92(12) . .
N4 Ni1 O2 153.74(11) . .
N5 Ni1 O1 97.69(11) . .
N2 Ni1 O1 77.15(12) . .
N3 Ni1 O1 154.21(12) . .
N4 Ni1 O1 93.99(12) . .
O2 Ni1 O1 98.96(11) . .
O1 C1 N1 122.4(4) . .
O1 C1 C2 118.7(3) . .
N1 C1 C2 118.9(4) . .
N2 C2 C3 120.8(4) . .
N2 C2 C1 111.0(3) . .
C3 C2 C1 128.2(4) . .
C2 C3 C4 118.1(4) . .
C2 C3 H3 120.9 . .
C4 C3 H3 120.9 . .
C5 C4 C3 120.6(4) . .
C5 C4 H4 119.7 . .
C3 C4 H4 119.7 . .
C4 C5 C6 118.2(4) . .
C4 C5 H5 120.9 . .
C6 C5 H5 120.9 . .
N2 C6 C5 121.3(4) . .
N2 C6 C7 113.5(3) . .
C5 C6 C7 125.1(4) . .
N3 C7 C6 108.8(3) . .
N3 C7 H7A 109.9 . .
C6 C7 H7A 109.9 . .
N3 C7 H7B 109.9 . .
C6 C7 H7B 109.9 . .
H7A C7 H7B 108.3 . .
C9 C8 N3 109.8(4) . .
C9 C8 H8A 109.7 . .
N3 C8 H8A 109.7 . .
C9 C8 H8B 109.7 . .
N3 C8 H8B 109.7 . .
H8A C8 H8B 108.2 . .
N4 C9 C8 109.3(4) . .
N4 C9 H9A 109.8 . .
C8 C9 H9A 109.8 . .
N4 C9 H9B 109.8 . .
C8 C9 H9B 109.8 . .
H9A C9 H9B 108.3 . .
N4 C10 C11 109.6(3) . .
N4 C10 H10A 109.7 . .
C11 C10 H10A 109.7 . .
N4 C10 H10B 109.7 . .
C11 C10 H10B 109.7 . .
H10A C10 H10B 108.2 . .
N5 C11 C12 121.1(4) . .
N5 C11 C10 113.7(3) . .
C12 C11 C10 125.2(4) . .
C13 C12 C11 118.6(4) . .
C13 C12 H12 120.7 . .
C11 C12 H12 120.7 . .
C12 C13 C14 120.0(4) . .
C12 C13 H13 120.0 . .
C14 C13 H13 120.0 . .
C15 C14 C13 118.2(4) . .
C15 C14 H14 120.9 . .
C13 C14 H14 120.9 . .
N5 C15 C14 121.7(3) . .
N5 C15 C16 110.8(3) . .
C14 C15 C16 127.4(3) . .
O2 C16 N6 123.4(3) . .
O2 C16 C15 117.6(3) . .
N6 C16 C15 118.9(3) . .
C1 N1 H1A 120.0 . .
C1 N1 H1B 120.0 . .
H1A N1 H1B 120.0 . .
C6 N2 C2 120.9(3) . .
C6 N2 Ni1 119.4(3) . .
C2 N2 Ni1 119.6(3) . .
C7 N3 C8 110.9(3) . .
C7 N3 Ni1 108.4(2) . .
C8 N3 Ni1 105.5(2) . .
C7 N3 H3A 110.6 . .
C8 N3 H3A 110.6 . .
Ni1 N3 H3A 110.6 . .
C10 N4 C9 111.8(3) . .
C10 N4 Ni1 108.1(2) . .
C9 N4 Ni1 106.1(2) . .
C10 N4 H4A 110.3 . .
C9 N4 H4A 110.3 . .
Ni1 N4 H4A 110.3 . .
C15 N5 C11 120.4(3) . .
C15 N5 Ni1 120.5(2) . .
C11 N5 Ni1 119.1(3) . .
C16 N6 H6A 120.0 . .
C16 N6 H6B 120.0 . .
H6A N6 H6B 120.0 . .
C1 O1 Ni1 112.9(3) . .
C16 O2 Ni1 114.0(2) . .
P2 F8 O2W 81.9(6) . 1_556
P2 F11 O2W 78.5(5) . 1_556
F1 P1 F3 90.1(3) . .
F1 P1 F2 178.8(3) . .
F3 P1 F2 91.0(2) . .
F1 P1 F4 93.6(3) . .
F3 P1 F4 89.1(2) . .
F2 P1 F4 86.9(2) . .
F1 P1 F6 90.2(3) . .
F3 P1 F6 179.6(3) . .
F2 P1 F6 88.7(2) . .
F4 P1 F6 91.1(2) . .
F1 P1 F5 87.6(3) . .
F3 P1 F5 91.2(2) . .
F2 P1 F5 91.9(3) . .
F4 P1 F5 178.8(3) . .
F6 P1 F5 88.59(19) . .
F8 P2 F10 101.7(6) . .
F8 P2 F9 91.9(5) . .
F10 P2 F9 91.2(4) . .
F8 P2 F12 175.2(7) . .
F10 P2 F12 82.2(6) . .
F9 P2 F12 90.8(6) . .
F8 P2 F11 94.2(5) . .
F10 P2 F11 163.5(5) . .
F9 P2 F11 84.0(4) . .
F12 P2 F11 82.2(5) . .
F8 P2 F7 93.7(5) . .
F10 P2 F7 86.1(4) . .
F9 P2 F7 174.2(5) . .
F12 P2 F7 83.7(6) . .
F11 P2 F7 97.1(4) . .
F8 P2 O2W 49.5(5) . 1_556
F10 P2 O2W 140.5(6) . 1_556
F9 P2 O2W 67.4(5) . 1_556
F12 P2 O2W 128.5(6) . 1_556
F11 P2 O2W 50.9(5) . 1_556
F7 P2 O2W 117.8(6) . 1_556
F8 O2W F11 93.2(8) 1_554 1_554
F8 O2W P2 48.6(4) 1_554 1_554
F11 O2W P2 50.6(4) 1_554 1_554

loop_
_geom_bond_atom_site_label_1
_geom_bond_atom_site_label_2
_geom_bond_distance
_geom_bond_site_symmetry_2
Ni1 N5 1.987(3) .
Ni1 N2 1.990(3) .
Ni1 N3 2.118(3) .
Ni1 N4 2.121(3) .
Ni1 O2 2.152(2) .
Ni1 O1 2.154(3) .
C1 O1 1.251(5) .
C1 N1 1.313(5) .
C1 C2 1.500(6) .
C2 N2 1.339(5) .
C2 C3 1.379(6) .
C3 C4 1.392(8) .
C3 H3 0.9500 .
C4 C5 1.360(8) .
C4 H4 0.9500 .
C5 C6 1.387(6) .
C5 H5 0.9500 .
C6 N2 1.326(5) .
C6 C7 1.518(6) .
C7 N3 1.469(5) .
C7 H7A 0.9900 .
C7 H7B 0.9900 .
C8 C9 1.490(7) .
C8 N3 1.490(6) .
C8 H8A 0.9900 .
C8 H8B 0.9900 .
C9 N4 1.479(6) .
C9 H9A 0.9900 .
C9 H9B 0.9900 .
C10 N4 1.474(5) .
C10 C11 1.510(6) .
C10 H10A 0.9900 .
C10 H10B 0.9900 .
C11 N5 1.337(5) .
C11 C12 1.389(6) .
C12 C13 1.377(7) .
C12 H12 0.9500 .
C13 C14 1.391(6) .
C13 H13 0.9500 .
C14 C15 1.377(5) .
C14 H14 0.9500 .
C15 N5 1.337(5) .
C15 C16 1.509(5) .
C16 O2 1.253(4) .
C16 N6 1.301(5) .
N1 H1A 0.8800 .
N1 H1B 0.8800 .
N3 H3A 1.0000 .
N4 H4A 1.0000 .
N6 H6A 0.8800 .
N6 H6B 0.8800 .
F1 P1 1.549(4) .
F2 P1 1.583(4) .
F3 P1 1.580(3) .
F4 P1 1.584(4) .
F5 P1 1.592(3) .
F6 P1 1.585(3) .
F7 P2 1.538(6) .
F8 P2 1.473(6) .
F8 O2W 1.493(15) 1_556
F9 P2 1.528(5) .
F10 P2 1.494(6) .
F11 P2 1.533(5) .
F11 O2W 1.540(14) 1_556
F12 P2 1.533(8) .
P2 O2W 1.944(13) 1_556
O2W F8 1.493(15) 1_554
O2W F11 1.540(14) 1_554
O2W P2 1.944(13) 1_554

loop_
_geom_torsion_atom_site_label_1
_geom_torsion_atom_site_label_2
_geom_torsion_atom_site_label_3
_geom_torsion_atom_site_label_4
_geom_torsion
_geom_torsion_site_symmetry_1
O1 C1 C2 N2 -3.3(5) .
N1 C1 C2 N2 177.3(4) .
O1 C1 C2 C3 177.4(4) .
N1 C1 C2 C3 -2.0(7) .
N2 C2 C3 C4 -1.6(7) .
C1 C2 C3 C4 177.6(4) .
C2 C3 C4 C5 1.4(8) .
C3 C4 C5 C6 0.3(7) .
C4 C5 C6 N2 -1.9(6) .
C4 C5 C6 C7 176.9(4) .
N2 C6 C7 N3 -29.0(5) .
C5 C6 C7 N3 152.1(4) .
N3 C8 C9 N4 -57.9(5) .
N4 C10 C11 N5 -26.4(5) .
N4 C10 C11 C12 155.5(4) .
N5 C11 C12 C13 -1.4(6) .
C10 C11 C12 C13 176.6(4) .
C11 C12 C13 C14 0.8(7) .
C12 C13 C14 C15 0.3(7) .
C13 C14 C15 N5 -0.7(6) .
C13 C14 C15 C16 179.9(4) .
N5 C15 C16 O2 -3.6(5) .
C14 C15 C16 O2 175.8(4) .
N5 C15 C16 N6 177.5(3) .
C14 C15 C16 N6 -3.1(6) .
C5 C6 N2 C2 1.7(6) .
C7 C6 N2 C2 -177.2(3) .
C5 C6 N2 Ni1 -174.1(3) .
C7 C6 N2 Ni1 7.0(4) .
C3 C2 N2 C6 0.1(6) .
C1 C2 N2 C6 -179.3(3) .
C3 C2 N2 Ni1 175.9(3) .
C1 C2 N2 Ni1 -3.5(4) .
C6 C7 N3 C8 -79.7(4) .
C6 C7 N3 Ni1 35.7(4) .
C9 C8 N3 C7 158.9(4) .
C9 C8 N3 Ni1 41.8(4) .
C11 C10 N4 C9 -82.0(4) .
C11 C10 N4 Ni1 34.4(4) .
C8 C9 N4 C10 159.2(4) .
C8 C9 N4 Ni1 41.6(4) .
C14 C15 N5 C11 0.2(6) .
C16 C15 N5 C11 179.6(3) .
C14 C15 N5 Ni1 178.9(3) .
C16 C15 N5 Ni1 -1.7(4) .
C12 C11 N5 C15 0.9(6) .
C10 C11 N5 C15 -177.2(3) .
C12 C11 N5 Ni1 -177.8(3) .
C10 C11 N5 Ni1 4.0(5) .
N1 C1 O1 Ni1 -173.0(4) .
C2 C1 O1 Ni1 7.7(5) .
N6 C16 O2 Ni1 -174.6(3) .
C15 C16 O2 Ni1 6.6(4) .
O2W F8 P2 F10 149.2(7) 1_556
O2W F8 P2 F9 57.6(8) 1_556
O2W F8 P2 F11 -26.5(8) 1_556
O2W F8 P2 F7 -124.0(8) 1_556
O2W F11 P2 F8 25.9(7) 1_556
O2W F11 P2 F10 -139.2(16) 1_556
O2W F11 P2 F9 -65.6(7) 1_556
O2W F11 P2 F12 -157.3(8) 1_556
O2W F11 P2 F7 120.2(7) 1_556
